data_4516075
loop_
_publ_author_name
'Boyde, Nicholas C.'
'Steelman, Grant W.'
'Hanusa, Timothy P.'

_publ_section_title
;
 Multicomponent Mechanochemical Synthesis of Cyclopentadienyl Titanium
 <i>tert</i>-Butoxy Halides, Cp <sub> <i>x</i> </sub> TiX <sub> <i>y</i>
 </sub> (O <sup> <i>t</i> </sup> Bu)<sub>4-(<i>x</i>+<i>y</i>)</sub>
 (<i>x</i>, <i>y</i> = 1, 2; X = Cl, Br).
;
_journal_issue 7
_journal_name_full 'ACS omega'
_journal_page_first 8149
_journal_page_last 8159
_journal_paper_doi 10.1021/acsomega.8b00943
_journal_volume 3
_journal_year 2018
_chemical_formula_moiety 'C13 H17 Cl O Ti'
_chemical_formula_sum 'C13 H17 Cl O Ti'
_chemical_formula_weight 272.61
_space_group_crystal_system orthorhombic
_space_group_IT_number 62
_space_group_name_Hall '-P 2ac 2n'
_space_group_name_H-M_alt 'P n m a'
_atom_sites_solution_hydrogens geom
_atom_sites_solution_primary dual
_audit_creation_date 2016-10-18
_audit_creation_method
;
Olex2 1.2
(compiled 2016.09.09 svn.r3337 for OlexSys, GUI svn.r5227)
;
_cell_angle_alpha 90
_cell_angle_beta 90
_cell_angle_gamma 90
_cell_formula_units_Z 4
_cell_length_a 13.0890(8)
_cell_length_b 10.6775(6)
_cell_length_c 9.3276(6)
_cell_measurement_reflns_used 3769
_cell_measurement_temperature 223
_cell_measurement_theta_max 28.7940
_cell_measurement_theta_min 4.2390
_cell_volume 1303.60(14)
_computing_cell_refinement 'CrysAlisPro 1.171.38.43g (Rigaku OD, 2015)'
_computing_data_collection 'CrysAlisPro 1.171.38.43g (Rigaku OD, 2015)'
_computing_data_reduction 'CrysAlisPro 1.171.38.43g (Rigaku OD, 2015)'
_computing_molecular_graphics 'Olex2 (Dolomanov et al., 2009)'
_computing_publication_material 'Olex2 (Dolomanov et al., 2009)'
_computing_structure_refinement 'ShelXL (Sheldrick, 2015)'
_computing_structure_solution 'ShelXT (Sheldrick, 2015)'
_diffrn_ambient_environment N~2~
_diffrn_ambient_temperature 223
_diffrn_detector 'CCD plate'
_diffrn_detector_area_resol_mean 8.1506
_diffrn_detector_type EosS2
_diffrn_measured_fraction_theta_full 0.999
_diffrn_measured_fraction_theta_max 0.926
_diffrn_measurement_details
;
List of Runs (angles in degrees, time in seconds):

  # Type    Start    End  Width  t~exp~   \w     \q     \k     \f   Frames
--------------------------------------------------------------------------
  1  \w     36.00  67.00   1.00    6.31    --   17.42 178.00  90.00   31
  2  \w    -13.00  55.00   1.00    6.31    --   17.42 -99.00 -60.00   68
  3  \w     -5.00  34.00   1.00    6.31    --  -17.57  57.00  60.00   39
  4  \w     29.00  54.00   1.00    8.00    --  -17.73  19.00-180.00   25
  5  \w     -1.00  59.00   1.00    8.00    --   17.42  38.00 -30.00   60
  6  \w      1.00  85.00   1.00    8.00    --   17.42  57.00  90.00   84
;
_diffrn_measurement_device 'four-circle diffractometer'
_diffrn_measurement_device_type 'SuperNova, Dual, Cu at zero, EosS2'
_diffrn_measurement_method '\w scans'
_diffrn_orient_matrix_type 'CrysAlisPro convention (1999,Acta A55,543-557)'
_diffrn_orient_matrix_UB_11 0.0439614000
_diffrn_orient_matrix_UB_12 -0.0312548000
_diffrn_orient_matrix_UB_13 -0.0266791000
_diffrn_orient_matrix_UB_21 -0.0313768000
_diffrn_orient_matrix_UB_22 -0.0363732000
_diffrn_orient_matrix_UB_23 -0.0459069000
_diffrn_orient_matrix_UB_31 0.0049199000
_diffrn_orient_matrix_UB_32 0.0459826000
_diffrn_orient_matrix_UB_33 -0.0543393000
_diffrn_radiation_monochromator mirror
_diffrn_radiation_probe x-ray
_diffrn_radiation_type MoK\a
_diffrn_radiation_wavelength 0.71073
_diffrn_reflns_av_R_equivalents 0.0863
_diffrn_reflns_av_unetI/netI 0.0486
_diffrn_reflns_Laue_measured_fraction_full 0.999
_diffrn_reflns_Laue_measured_fraction_max 0.926
_diffrn_reflns_limit_h_max 18
_diffrn_reflns_limit_h_min -16
_diffrn_reflns_limit_k_max 14
_diffrn_reflns_limit_k_min -14
_diffrn_reflns_limit_l_max 12
_diffrn_reflns_limit_l_min -12
_diffrn_reflns_number 8461
_diffrn_reflns_point_group_measured_fraction_full 0.999
_diffrn_reflns_point_group_measured_fraction_max 0.926
_diffrn_reflns_theta_full 26.000
_diffrn_reflns_theta_max 29.770
_diffrn_reflns_theta_min 3.113
_diffrn_source 'micro-focus sealed X-ray tube'
_diffrn_source_type 'SuperNova (Mo) X-ray Source'
_exptl_absorpt_coefficient_mu 0.838
_exptl_absorpt_correction_T_max 1.000
_exptl_absorpt_correction_T_min 0.508
_exptl_absorpt_correction_type gaussian
_exptl_absorpt_process_details
;
CrysAlisPro 1.171.38.43g (Rigaku Oxford Diffraction, 2015)
Numerical absorption correction based on gaussian integration over
			a multifaceted crystal model
Empirical absorption correction using spherical harmonics,
 implemented in SCALE3 ABSPACK scaling algorithm.
;
_exptl_crystal_colour yellow
_exptl_crystal_colour_primary yellow
_exptl_crystal_density_diffrn 1.389
_exptl_crystal_description needle
_exptl_crystal_F_000 568
_exptl_crystal_size_max 0.443
_exptl_crystal_size_mid 0.118
_exptl_crystal_size_min 0.094
_refine_diff_density_max 0.389
_refine_diff_density_min -0.460
_refine_diff_density_rms 0.069
_refine_ls_extinction_method none
_refine_ls_goodness_of_fit_ref 1.154
_refine_ls_hydrogen_treatment constr
_refine_ls_matrix_type full
_refine_ls_number_parameters 133
_refine_ls_number_reflns 1808
_refine_ls_number_restraints 156
_refine_ls_restrained_S_all 1.112
_refine_ls_R_factor_all 0.0713
_refine_ls_R_factor_gt 0.0601
_refine_ls_shift/su_max 0.000
_refine_ls_shift/su_mean 0.000
_refine_ls_structure_factor_coef Fsqd
_refine_ls_weighting_details 'w=1/[\s^2^(Fo^2^)+(0.0340P)^2^+1.9230P] where P=(Fo^2^+2Fc^2^)/3'
_refine_ls_weighting_scheme calc
_refine_ls_wR_factor_gt 0.1394
_refine_ls_wR_factor_ref 0.1461
_reflns_Friedel_coverage 0.000
_reflns_number_gt 1514
_reflns_number_total 1808
_reflns_threshold_expression 'I > 2\s(I)'
_cod_data_source_file Cp2TiCl(OiPr).cif
_cod_data_source_block nb10b
_cod_original_cell_volume 1303.61(14)
_cod_database_code 4516075
_chemical_oxdiff_formula C13H17O1Cl1Ti1
_shelx_space_group_comment
;
The symmetry employed for this shelxl refinement is uniquely defined
by the following loop, which should always be used as a source of
symmetry information in preference to the above space-group names.
They are only intended as comments.
;
_reflns_odcompleteness_completeness 99.64
_reflns_odcompleteness_iscentric 1
_reflns_odcompleteness_theta 27.04
_olex2_refinement_description
;
1. Fixed Uiso
 At 1.2 times of:
  All C(H) groups
 At 1.5 times of:
  All C(H,H,H) groups
2. Uiso/Uaniso restraints and constraints
C1B \\sim C2B \\sim C3B \\sim C4B \\sim C5B \\sim C1 \\sim C2 \\sim C3 \\sim C4
\\sim C5: within 2A with sigma of 0.04 and sigma for terminal atoms of 0.08
3. Others
 Sof(C1B)=Sof(H1B)=Sof(C2B)=Sof(H2B)=Sof(C3B)=Sof(H3B)=Sof(C4B)=Sof(H4B)=
 Sof(C5B)=Sof(H5B)=1-FVAR(1)
 Sof(C1)=Sof(H1)=Sof(C2)=Sof(H2)=Sof(C3)=Sof(H3)=Sof(C4)=Sof(H4)=Sof(C5)=
 Sof(H5)=FVAR(1)
 Fixed Sof: H7A(0.5) H7B(0.5) H7C(0.5) H8A(0.5) H8B(0.5) H8C(0.5) C6(0.5)
 H6(0.5)
4.a Ternary CH refined with riding coordinates:
 C6(H6)
4.b Aromatic/amide H refined with riding coordinates:
 C1B(H1B), C2B(H2B), C3B(H3B), C4B(H4B), C5B(H5B), C1(H1), C2(H2), C3(H3),
 C4(H4), C5(H5)
4.c Idealised Me refined as rotating group:
 C7(H7A,H7B,H7C), C8(H8A,H8B,H8C)
;
_olex2_date_sample_data_collection 2016-10-18
_olex2_exptl_crystal_mounting_method 'mounted in a polyimide loop'
_olex2_submission_special_instructions 'No special instructions were received'
_oxdiff_exptl_absorpt_empirical_details
;
Empirical correction (ABSPACK) includes:
- Absorption correction using spherical harmonics
- Frame scaling
;
_oxdiff_exptl_absorpt_empirical_full_max 1.283
_oxdiff_exptl_absorpt_empirical_full_min 0.804

loop_
_space_group_symop_operation_xyz
'x, y, z'
'-x+1/2, -y, z+1/2'
'-x, y+1/2, -z'
'x+1/2, -y+1/2, -z+1/2'
'-x, -y, -z'
'x-1/2, y, -z-1/2'
'x, -y-1/2, z'
'-x-1/2, y-1/2, z-1/2'

loop_
_atom_site_label
_atom_site_type_symbol
_atom_site_fract_x
_atom_site_fract_y
_atom_site_fract_z
_atom_site_U_iso_or_equiv
_atom_site_adp_type
_atom_site_occupancy
_atom_site_site_symmetry_order
_atom_site_calc_flag
_atom_site_refinement_flags_posn
_atom_site_refinement_flags_adp
_atom_site_refinement_flags_occupancy
_atom_site_disorder_assembly
_atom_site_disorder_group
Ti1 Ti 0.59459(6) 0.2500 0.68971(8) 0.0336(2) Uani 1 2 d S T P . .
Cl1 Cl 0.42875(10) 0.2500 0.57917(19) 0.0629(4) Uani 1 2 d S T P C .
O1 O 0.6640(3) 0.2500 0.5229(3) 0.0517(9) Uani 1 2 d S T P C .
C7 C 0.6640(5) 0.2500 0.2696(5) 0.0605(15) Uani 1 2 d S T P . .
H7A H 0.5918 0.2295 0.2710 0.091 Uiso 0.5 1 calc GR . . A -1
H7B H 0.6966 0.2072 0.1901 0.091 Uiso 0.5 1 calc GR . . A -1
H7C H 0.6722 0.3397 0.2584 0.091 Uiso 0.5 1 calc GR . . A -1
C8 C 0.8261(4) 0.2500 0.4145(7) 0.0646(16) Uani 1 2 d S T P . .
H8A H 0.8302 0.3395 0.3978 0.097 Uiso 0.5 1 calc GR . . B -1
H8B H 0.8641 0.2062 0.3406 0.097 Uiso 0.5 1 calc GR . . B -1
H8C H 0.8551 0.2306 0.5076 0.097 Uiso 0.5 1 calc GR . . B -1
C1B C 0.6945(18) 0.413(2) 0.809(3) 0.054(5) Uani 0.317(18) 1 d . U . C 1
H1B H 0.7630 0.3923 0.8279 0.064 Uiso 0.317(18) 1 calc R . . C 1
C2B C 0.610(2) 0.391(3) 0.893(4) 0.051(6) Uani 0.317(18) 1 d . U . C 1
H2B H 0.6125 0.3576 0.9860 0.062 Uiso 0.317(18) 1 calc R . . C 1
C3B C 0.524(2) 0.424(2) 0.829(2) 0.055(5) Uani 0.317(18) 1 d . U . C 1
H3B H 0.4586 0.4097 0.8661 0.066 Uiso 0.317(18) 1 calc R . . C 1
C4B C 0.546(2) 0.4819(15) 0.696(2) 0.047(4) Uani 0.317(18) 1 d . U . C 1
H4B H 0.5003 0.5183 0.6302 0.056 Uiso 0.317(18) 1 calc R . . C 1
C5B C 0.655(2) 0.4709(16) 0.690(2) 0.051(5) Uani 0.317(18) 1 d . U . C 1
H5B H 0.6944 0.5002 0.6128 0.061 Uiso 0.317(18) 1 calc R . . C 1
C1 C 0.6937(8) 0.4323(10) 0.7186(12) 0.054(2) Uani 0.683(18) 1 d . U . C 2
H1 H 0.7568 0.4394 0.6711 0.065 Uiso 0.683(18) 1 calc R . . C 2
C2 C 0.6764(10) 0.3808(9) 0.8558(11) 0.050(2) Uani 0.683(18) 1 d . U . C 2
H2 H 0.7269 0.3462 0.9155 0.060 Uiso 0.683(18) 1 calc R . . C 2
C3 C 0.5719(10) 0.3892(16) 0.8896(17) 0.052(3) Uani 0.683(18) 1 d . U . C 2
H3 H 0.5399 0.3626 0.9745 0.062 Uiso 0.683(18) 1 calc R . . C 2
C4 C 0.5262(7) 0.4445(8) 0.7727(16) 0.055(3) Uani 0.683(18) 1 d . U . C 2
H4 H 0.4560 0.4621 0.7652 0.066 Uiso 0.683(18) 1 calc R . . C 2
C5 C 0.5983(11) 0.4706(7) 0.6671(11) 0.056(2) Uani 0.683(18) 1 d . U . C 2
H5 H 0.5852 0.5075 0.5774 0.067 Uiso 0.683(18) 1 calc R . . C 2
C6 C 0.7132(5) 0.2082(6) 0.4105(6) 0.0403(14) Uani 0.5 1 d . . . C -1
H6 H 0.7117 0.1155 0.4135 0.048 Uiso 0.5 1 calc R . . C -1

loop_
_atom_site_aniso_label
_atom_site_aniso_U_11
_atom_site_aniso_U_22
_atom_site_aniso_U_33
_atom_site_aniso_U_23
_atom_site_aniso_U_13
_atom_site_aniso_U_12
Ti1 0.0366(4) 0.0323(4) 0.0320(4) 0.000 0.0004(3) 0.000
Cl1 0.0429(7) 0.0585(8) 0.0873(10) 0.000 -0.0182(7) 0.000
O1 0.050(2) 0.069(3) 0.0354(16) 0.000 0.0062(15) 0.000
C7 0.081(4) 0.060(3) 0.040(3) 0.000 -0.002(3) 0.000
C8 0.051(3) 0.076(4) 0.067(4) 0.000 0.013(3) 0.000
C1B 0.055(8) 0.038(9) 0.068(12) -0.012(8) -0.001(10) -0.018(7)
C2B 0.066(14) 0.044(8) 0.044(9) -0.006(6) -0.010(12) 0.004(13)
C3B 0.084(11) 0.053(9) 0.027(8) 0.004(6) 0.008(8) 0.003(8)
C4B 0.082(12) 0.025(6) 0.034(7) -0.008(5) -0.020(8) 0.017(8)
C5B 0.069(12) 0.017(6) 0.067(9) 0.000(6) 0.015(9) -0.009(8)
C1 0.055(4) 0.041(5) 0.065(5) -0.014(4) 0.008(4) -0.002(3)
C2 0.060(6) 0.038(4) 0.053(5) -0.010(3) -0.016(4) 0.007(4)
C3 0.065(7) 0.045(4) 0.047(5) -0.009(4) 0.016(6) 0.009(6)
C4 0.055(4) 0.038(4) 0.071(7) -0.013(5) -0.014(6) 0.025(3)
C5 0.077(7) 0.034(3) 0.056(4) 0.000(3) -0.016(5) 0.025(5)
C6 0.054(4) 0.030(3) 0.037(3) -0.004(2) 0.006(3) -0.006(2)

loop_
_atom_type_symbol
_atom_type_description
_atom_type_scat_dispersion_real
_atom_type_scat_dispersion_imag
_atom_type_scat_source
C C 0.0033 0.0016 'International Tables Vol C Tables 4.2.6.8 and 6.1.1.4'
H H 0.0000 0.0000 'International Tables Vol C Tables 4.2.6.8 and 6.1.1.4'
Cl Cl 0.1484 0.1585 'International Tables Vol C Tables 4.2.6.8 and 6.1.1.4'
O O 0.0106 0.0060 'International Tables Vol C Tables 4.2.6.8 and 6.1.1.4'
Ti Ti 0.2776 0.4457 'International Tables Vol C Tables 4.2.6.8 and 6.1.1.4'

loop_
_exptl_crystal_face_index_h
_exptl_crystal_face_index_k
_exptl_crystal_face_index_l
_exptl_crystal_face_perp_dist
-1 11 9 0.0329
1 -10 -10 0.0789
-2 -11 9 0.0713
2 8 -11 0.0391
18 2 -3 0.1776
-18 2 -1 0.2232
1 -11 9 0.0553
0 11 -9 0.0331
-14 5 -8 0.1675

loop_
_geom_angle_atom_site_label_1
_geom_angle_atom_site_label_2
_geom_angle_atom_site_label_3
_geom_angle
_geom_angle_site_symmetry_1
_geom_angle_site_symmetry_3
O1 Ti1 Cl1 94.87(13) . .
O1 Ti1 C1 79.7(2) . 7_565
O1 Ti1 C1 79.7(2) . .
O1 Ti1 C2 109.9(4) . .
O1 Ti1 C2 109.9(4) . 7_565
O1 Ti1 C3 137.1(4) . .
O1 Ti1 C3 137.1(4) . 7_565
O1 Ti1 C4 117.9(4) . 7_565
O1 Ti1 C4 117.9(4) . .
O1 Ti1 C5 85.0(3) . 7_565
O1 Ti1 C5 85.0(3) . .
C1 Ti1 Cl1 123.1(3) 7_565 .
C1 Ti1 Cl1 123.1(3) . .
C1 Ti1 C1 111.5(6) 7_565 .
C1 Ti1 C3 57.8(4) . .
C1 Ti1 C3 119.4(4) 7_565 .
C1 Ti1 C3 57.8(4) 7_565 7_565
C1 Ti1 C3 119.4(4) . 7_565
C1 Ti1 C4 152.6(3) . 7_565
C1 Ti1 C4 56.7(3) 7_565 7_565
C1 Ti1 C4 152.6(3) 7_565 .
C1 Ti1 C4 56.7(3) . .
C1 Ti1 C5 34.5(3) . .
C1 Ti1 C5 145.3(6) . 7_565
C1 Ti1 C5 145.3(6) 7_565 .
C1 Ti1 C5 34.5(3) 7_565 7_565
C2 Ti1 Cl1 134.1(3) . .
C2 Ti1 Cl1 134.1(3) 7_565 .
C2 Ti1 C1 35.0(3) . .
C2 Ti1 C1 99.5(4) . 7_565
C2 Ti1 C1 35.0(3) 7_565 7_565
C2 Ti1 C1 99.5(4) 7_565 .
C2 Ti1 C2 73.1(5) 7_565 .
C2 Ti1 C3 34.4(3) 7_565 7_565
C2 Ti1 C3 34.4(3) . .
C2 Ti1 C3 85.0(4) 7_565 .
C2 Ti1 C3 85.0(4) . 7_565
C2 Ti1 C4 118.3(3) . 7_565
C2 Ti1 C4 55.9(3) 7_565 7_565
C2 Ti1 C4 118.3(3) 7_565 .
C2 Ti1 C4 55.9(3) . .
C2 Ti1 C5 130.0(3) 7_565 .
C2 Ti1 C5 57.1(3) . .
C2 Ti1 C5 130.0(3) . 7_565
C2 Ti1 C5 57.1(3) 7_565 7_565
C3 Ti1 Cl1 102.8(3) . .
C3 Ti1 Cl1 102.8(3) 7_565 .
C3 Ti1 C3 76.4(9) 7_565 .
C4 Ti1 Cl1 78.5(2) . .
C4 Ti1 Cl1 78.5(2) 7_565 .
C4 Ti1 C3 33.4(4) . .
C4 Ti1 C3 33.4(4) 7_565 7_565
C4 Ti1 C3 103.9(5) 7_565 .
C4 Ti1 C3 103.9(5) . 7_565
C4 Ti1 C4 120.6(7) 7_565 .
C5 Ti1 Cl1 88.9(3) . .
C5 Ti1 Cl1 88.9(3) 7_565 .
C5 Ti1 C3 133.5(5) . 7_565
C5 Ti1 C3 133.5(5) 7_565 .
C5 Ti1 C3 57.0(5) . .
C5 Ti1 C3 57.0(5) 7_565 7_565
C5 Ti1 C4 34.0(3) 7_565 7_565
C5 Ti1 C4 34.0(3) . .
C5 Ti1 C4 154.4(6) . 7_565
C5 Ti1 C4 154.4(6) 7_565 .
C5 Ti1 C5 169.5(5) 7_565 .
C6 O1 Ti1 160.0(3) 7_565 .
C6 O1 Ti1 160.0(3) . .
C6 O1 C6 39.9(5) . 7_565
H7A C7 H7B 109.5 . .
H7A C7 H7C 109.5 . .
H7B C7 H7C 109.5 . .
C6 C7 H7A 109.5 . .
C6 C7 H7B 109.5 . .
C6 C7 H7C 109.5 . .
H8A C8 H8B 109.5 . .
H8A C8 H8C 109.5 . .
H8B C8 H8C 109.5 . .
C6 C8 H8A 109.5 . .
C6 C8 H8B 109.5 . .
C6 C8 H8C 109.5 . .
Ti1 C1B H1B 115.7 . .
C2B C1B Ti1 73.2(16) . .
C2B C1B H1B 128.4 . .
C5B C1B Ti1 75.6(11) . .
C5B C1B H1B 128.4 . .
C5B C1B C2B 103(2) . .
Ti1 C2B H2B 119.0 . .
C1B C2B Ti1 73.9(16) . .
C1B C2B H2B 123.8 . .
C3B C2B Ti1 74.9(17) . .
C3B C2B C1B 112(3) . .
C3B C2B H2B 123.8 . .
Ti1 C3B H3B 114.9 . .
C2B C3B Ti1 73.9(18) . .
C2B C3B H3B 124.8 . .
C2B C3B C4B 110(3) . .
C4B C3B Ti1 78.2(13) . .
C4B C3B H3B 124.8 . .
Ti1 C4B H4B 122.8 . .
C3B C4B Ti1 69.1(13) . .
C3B C4B H4B 129.3 . .
C3B C4B C5B 101(2) . .
C5B C4B Ti1 70.7(9) . .
C5B C4B H4B 129.3 . .
Ti1 C5B H5B 119.4 . .
C1B C5B Ti1 72.0(10) . .
C1B C5B C4B 112.3(16) . .
C1B C5B H5B 123.8 . .
C4B C5B Ti1 76.3(10) . .
C4B C5B H5B 123.8 . .
Ti1 C1 H1 119.8 . .
C2 C1 Ti1 72.1(5) . .
C2 C1 H1 126.8 . .
C5 C1 Ti1 73.2(5) . .
C5 C1 H1 126.8 . .
C5 C1 C2 106.4(9) . .
Ti1 C2 H2 118.6 . .
C1 C2 Ti1 72.9(5) . .
C1 C2 H2 125.2 . .
C3 C2 Ti1 75.1(7) . .
C3 C2 C1 109.5(11) . .
C3 C2 H2 125.2 . .
Ti1 C3 H3 121.5 . .
C2 C3 Ti1 70.5(7) . .
C2 C3 H3 127.1 . .
C4 C3 Ti1 72.8(7) . .
C4 C3 C2 105.8(12) . .
C4 C3 H3 127.1 . .
Ti1 C4 H4 121.0 . .
C3 C4 Ti1 73.8(7) . .
C3 C4 H4 124.7 . .
C3 C4 C5 110.6(8) . .
C5 C4 Ti1 72.0(4) . .
C5 C4 H4 124.7 . .
Ti1 C5 H5 119.5 . .
C1 C5 Ti1 72.3(4) . .
C1 C5 H5 126.2 . .
C4 C5 Ti1 73.9(5) . .
C4 C5 C1 107.6(8) . .
C4 C5 H5 126.2 . .
O1 C6 C7 112.4(5) . .
O1 C6 C8 110.7(5) . .
O1 C6 H6 107.9 . .
C7 C6 C8 109.9(5) . .
C7 C6 H6 107.9 . .
C8 C6 H6 107.9 . .

loop_
_geom_bond_atom_site_label_1
_geom_bond_atom_site_label_2
_geom_bond_distance
_geom_bond_site_symmetry_2
Ti1 Cl1 2.4031(16) .
Ti1 O1 1.802(3) .
Ti1 C1 2.354(8) .
Ti1 C1 2.354(8) 7_565
Ti1 C2 2.345(9) .
Ti1 C2 2.345(9) 7_565
Ti1 C3 2.403(15) .
Ti1 C3 2.403(15) 7_565
Ti1 C4 2.390(7) .
Ti1 C4 2.390(7) 7_565
Ti1 C5 2.366(8) 7_565
Ti1 C5 2.366(8) .
O1 C6 1.309(6) .
O1 C6 1.309(6) 7_565
C7 H7A 0.9700 .
C7 H7B 0.9700 .
C7 H7C 0.9700 .
C7 C6 1.530(8) .
C8 H8A 0.9700 .
C8 H8B 0.9700 .
C8 H8C 0.9700 .
C8 C6 1.544(8) .
C1B H1B 0.9400 .
C1B C2B 1.38(3) .
C1B C5B 1.37(3) .
C2B H2B 0.9400 .
C2B C3B 1.31(4) .
C3B H3B 0.9400 .
C3B C4B 1.413(19) .
C4B H4B 0.9400 .
C4B C5B 1.43(2) .
C5B H5B 0.9400 .
C1 H1 0.9400 .
C1 C2 1.412(11) .
C1 C5 1.399(10) .
C2 H2 0.9400 .
C2 C3 1.405(12) .
C3 H3 0.9400 .
C3 C4 1.376(17) .
C4 H4 0.9400 .
C4 C5 1.392(12) .
C5 H5 0.9400 .
C6 H6 0.9900 .

loop_
_geom_torsion_atom_site_label_1
_geom_torsion_atom_site_label_2
_geom_torsion_atom_site_label_3
_geom_torsion_atom_site_label_4
_geom_torsion
_geom_torsion_site_symmetry_1
_geom_torsion_site_symmetry_4
Ti1 O1 C6 C7 122.8(10) . .
Ti1 O1 C6 C8 -114.0(11) . .
Ti1 C1B C2B C3B -66(2) . .
Ti1 C1B C5B C4B 66.2(12) . .
Ti1 C2B C3B C4B -70.5(18) . .
Ti1 C3B C4B C5B -64.1(11) . .
Ti1 C4B C5B C1B -63.6(13) . .
Ti1 C1 C2 C3 -66.7(8) . .
Ti1 C1 C5 C4 66.0(6) . .
Ti1 C2 C3 C4 -64.8(9) . .
Ti1 C3 C4 C5 -63.1(7) . .
Ti1 C4 C5 C1 -64.9(6) . .
Cl1 Ti1 O1 C6 -93.6(12) . .
Cl1 Ti1 O1 C6 93.6(12) . 7_565
C1B C2B C3B Ti1 65(2) . .
C1B C2B C3B C4B -5(4) . .
C2B C1B C5B Ti1 -68.4(17) . .
C2B C1B C5B C4B -2(2) . .
C2B C3B C4B Ti1 68(2) . .
C2B C3B C4B C5B 4(3) . .
C3B C4B C5B Ti1 62.9(14) . .
C3B C4B C5B C1B -1(2) . .
C5B C1B C2B Ti1 70.3(13) . .
C5B C1B C2B C3B 5(3) . .
C1 C2 C3 Ti1 65.3(7) . .
C1 C2 C3 C4 0.6(13) . .
C2 C1 C5 Ti1 -65.0(5) . .
C2 C1 C5 C4 1.0(9) . .
C2 C3 C4 Ti1 63.2(9) . .
C2 C3 C4 C5 0.1(14) . .
C3 C4 C5 Ti1 64.2(9) . .
C3 C4 C5 C1 -0.7(12) . .
C5 C1 C2 Ti1 65.7(6) . .
C5 C1 C2 C3 -1.0(11) . .
C6 O1 C6 C7 -61.0(5) 7_565 .
C6 O1 C6 C8 62.3(5) 7_565 .

loop_
_exptl_oxdiff_crystal_face_indexfrac_h
_exptl_oxdiff_crystal_face_indexfrac_k
_exptl_oxdiff_crystal_face_indexfrac_l
_exptl_oxdiff_crystal_face_x
_exptl_oxdiff_crystal_face_y
_exptl_oxdiff_crystal_face_z
-1.0000 11.0000 9.0000 -0.6279 -0.7819 0.0118
1.0000 -10.0000 -10.0000 0.6233 0.7914 0.0885
-2.0000 -11.0000 9.0000 0.0158 0.0497 -1.0047
2.0000 8.0000 -11.0000 0.1314 0.1512 0.9754
18.0000 2.0000 -3.0000 0.8088 -0.4998 0.3435
-18.0000 2.0000 -1.0000 -0.8271 0.5379 0.0577
1.0000 -11.0000 9.0000 0.1477 -0.0444 -0.9899
0.0000 11.0000 -9.0000 -0.1037 0.0131 0.9949
-14.0000 5.0000 -8.0000 -0.5583 0.6247 0.5957
